data_8101671
loop_
_publ_author_name
'Lovett, Dennis P.'
'Ciufoloni, Marco A.'
'Bavoux, C.'
'Perrin, M.'

_publ_section_title
;
Crystal structure of 9,9a-dihydro-8-methoxy-6-methyl-2-oxo-1<i>H</i>-
pyrrolo-(1,2-<i>a</i>)indole, C~13~H~15~O~2~N
;
_journal_issue 4
_journal_name_full 'Zeitschrift f\"ur Kristallographie - New Crystal Structures'
_journal_page_first 779
_journal_page_last 780
_journal_volume 213
_journal_year 1998
_chemical_formula_sum 'C13 H15 N O2'
_chemical_formula_weight 217.27
_space_group_IT_number 14
_symmetry_cell_setting monoclinic
_symmetry_space_group_name_Hall '-P 2yn'
_symmetry_space_group_name_H-M 'P 1 21/n 1'
_cell_angle_alpha 90.0
_cell_angle_beta 98.150(1)
_cell_angle_gamma 90.0
_cell_formula_units_Z 4
_cell_length_a 8.662(1)
_cell_length_b 9.084(1)
_cell_length_c 14.509(1)
_cell_measurement_temperature 293
_cell_volume 1130.0(3)
_exptl_crystal_density_diffrn 1.277
_refine_ls_R_factor_obs 0.0488
_refine_ls_wR_factor_obs 0.1222
_cod_depositor_comments
;
The following automatic conversions were performed:
'_symmetry_cell_setting' value 'Monoclinic' changed to 'monoclinic'
according to '/home/saulius/struct/CIF-dictionaries/cif_core.dic'
dictionary named 'cif_core.dic' version 2.4.1 from 2010-06-29.

Automatic conversion script
Id: cif_fix_enum 1527 2010-12-29 10:47:43Z saulius 
;
_cod_original_sg_symbol_H-M 'P 21/n'
_cod_original_formula_sum 'C13 H15 O2 N1'
_cod_database_code 8101671

loop_
_symmetry_equiv_pos_as_xyz
+X,+Y,+Z
-X,-Y,-Z
-X+0.5,+Y+0.5,-Z+0.5
+X+0.5,-Y+0.5,+Z+0.5

loop_
_atom_site_aniso_label
_atom_site_aniso_U_11
_atom_site_aniso_U_22
_atom_site_aniso_U_33
_atom_site_aniso_U_23
_atom_site_aniso_U_13
_atom_site_aniso_U_12
C1 0.0456(11) 0.0358(10) 0.0490(12) 0.0009(9) 0.0094(9) -0.0039(8)
C2 0.0456(12) 0.0450(12) 0.0501(12) 0.0029(9) 0.0048(9) -0.0059(8)
C3 0.0493(12) 0.0449(12) 0.0534(13) 0.0056(10) 0.0141(10) 0.0004(8)
C4 0.0551(12) 0.0461(12) 0.0457(12) 0.0001(9) 0.0144(9) 0.0001(9)
C5 0.0502(13) 0.0482(12) 0.0422(12) 0.0040(9) 0.0039(9) -0.0047(9)
C6 0.0454(11) 0.0433(11) 0.0467(12) 0.0039(9) 0.0089(9) -0.0009(8)
C7 0.0538(13) 0.0567(14) 0.066(2) -0.0002(11) 0.0047(10) 0.0090(10)
C8 0.0518(13) 0.0461(12) 0.068(2) -0.0049(10) 0.0113(10) 0.0074(9)
C9 0.0612(14) 0.0545(14) 0.077(2) -0.0094(12) 0.0247(12) -0.0027(10)
C10 0.082(2) 0.0499(14) 0.063(2) -0.0045(12) 0.0223(12) 0.0033(11)
C11 0.067(2) 0.0596(14) 0.0541(14) -0.0110(11) 0.0104(11) 0.0040(10)
N1 0.0526(11) 0.0412(10) 0.0550(11) -0.0057(8) 0.0084(8) -0.0007(7)
C12 0.052(2) 0.074(2) 0.076(2) 0.000(2) 0.0139(13) 0.0128(12)
O1 0.0649(11) 0.0730(11) 0.0488(9) -0.0075(8) -0.0010(7) 0.0007(7)
O2 0.135(2) 0.0932(15) 0.0785(14) 0.0176(11) 0.0295(12) -0.0114(12)
C13 0.093(2) 0.072(2) 0.0477(14) -0.0049(12) 0.0048(12) -0.0076(13)

loop_
_atom_site_label
_atom_site_type_symbol
_atom_site_fract_x
_atom_site_fract_y
_atom_site_fract_z
_atom_site_U_iso_or_equiv
_atom_site_thermal_displace_type
_atom_site_occupancy
_atom_site_calc_flag
_atom_site_refinement_flags
_atom_site_disorder_group
C1 C 0.4104(2) 0.5094(2) 0.70314(13) 0.0432(5) Uani 1 d . .
C2 C 0.5582(2) 0.4486(2) 0.71208(14) 0.0471(5) Uani 1 d . .
H2 H 0.6308(2) 0.4689(2) 0.76410(14) 0.057 Uiso 1 calc R .
C3 C 0.5963(2) 0.3570(2) 0.64241(14) 0.0485(5) Uani 1 d . .
C4 C 0.4872(2) 0.3257(2) 0.56511(14) 0.0483(5) Uani 1 d . .
H4 H 0.5130(2) 0.2629(2) 0.51906(14) 0.058 Uiso 1 calc R .
C5 C 0.3393(2) 0.3885(2) 0.55659(13) 0.0471(5) Uani 1 d . .
C6 C 0.3009(2) 0.4800(2) 0.62571(13) 0.0449(5) Uani 1 d . .
C7 C 0.1537(2) 0.5637(3) 0.63366(15) 0.0592(6) Uani 1 d . .
H7A H 0.0622(2) 0.5022(3) 0.61796(15) 0.071 Uiso 1 calc R .
H7B H 0.1443(2) 0.6501(3) 0.59404(15) 0.071 Uiso 1 calc R .
C8 C 0.1771(2) 0.6058(2) 0.73665(15) 0.0549(6) Uani 1 d . .
H8 H 0.1324(2) 0.7031(2) 0.74528(15) 0.066 Uiso 1 calc R .
C9 C 0.1207(3) 0.4943(2) 0.8028(2) 0.0628(6) Uani 1 d . .
H9A H 0.0194(3) 0.5221(2) 0.8184(2) 0.075 Uiso 1 calc R .
H9B H 0.1130(3) 0.3969(2) 0.7752(2) 0.075 Uiso 1 calc R .
C10 C 0.2419(3) 0.4974(3) 0.8876(2) 0.0638(6) Uani 1 d . .
C11 C 0.3815(3) 0.5793(3) 0.86359(15) 0.0599(6) Uani 1 d . .
H11A H 0.3957(3) 0.6707(3) 0.89830(15) 0.072 Uiso 1 calc R .
H11B H 0.4750(3) 0.5201(3) 0.87819(15) 0.072 Uiso 1 calc R .
N1 N 0.3502(2) 0.6086(2) 0.76393(12) 0.0495(5) Uani 1 d . .
C12 C 0.7586(3) 0.2920(4) 0.6487(2) 0.0669(7) Uani 1 d . .
H12A H 0.7706(105) 0.2185(127) 0.5811(82) 0.100 Uiso 0.32(4) d P 1
H12B H 0.7715(113) 0.2098(134) 0.7080(83) 0.100 Uiso 0.32(4) d P 1
H12C H 0.8431(115) 0.3738(115) 0.6597(89) 0.100 Uiso 0.32(4) d P 1
H12D H 0.8217(53) 0.2986(64) 0.7170(37) 0.100 Uiso 0.68(4) d P 2
H12E H 0.8060(56) 0.3350(61) 0.5997(39) 0.100 Uiso 0.68(4) d P 2
H12F H 0.7443(53) 0.1959(58) 0.6347(46) 0.100 Uiso 0.68(4) d P 2
O1 O 0.2233(2) 0.3652(2) 0.48377(10) 0.0631(5) Uani 1 d . .
O2 O 0.2313(3) 0.4446(2) 0.96273(14) 0.1007(7) Uani 1 d . .
C13 C 0.2574(3) 0.2740(3) 0.4097(2) 0.0713(7) Uani 1 d . .
H13A H 0.1669(3) 0.2666(3) 0.3634(2) 0.107 Uiso 1 calc R .
H13B H 0.2866(3) 0.1778(3) 0.4333(2) 0.107 Uiso 1 calc R .
H13C H 0.3419(3) 0.3161(3) 0.3823(2) 0.107 Uiso 1 calc R .

loop_
_geom_bond_atom_site_label_1
_geom_bond_atom_site_label_2
_geom_bond_distance
_geom_bond_site_symmetry_2
_geom_bond_publ_flag
C1 C2 1.383(3) . ?
C1 C6 1.390(3) . ?
C1 N1 1.412(2) . ?
C2 C3 1.385(3) . ?
C3 C4 1.390(3) . ?
C3 C12 1.516(3) . ?
C4 C5 1.391(3) . ?
C5 O1 1.367(2) . ?
C5 C6 1.379(3) . ?
C6 C7 1.503(3) . ?
C7 C8 1.528(3) . ?
C8 N1 1.495(3) . ?
C8 C9 1.524(3) . ?
C9 C10 1.500(3) . ?
C10 O2 1.207(3) . ?
C10 C11 1.502(3) . ?
C11 N1 1.457(3) . ?
O1 C13 1.421(3) . ?
